data_7717997
loop_
_publ_author_name
'Guo, Dianjun'
'He, Jinqiang'
'Yuan, Qingbing'
'Zhou, Shuangliu'
'Zhu, Xiancui'

_publ_section_title
;
 Synthesis of 2,3-dihydroquinazolinimines and 1,3-diiminoisoindolines
 catalyzed by rare earth metal alkyl complexes through tandem
 addition/cyclization of nitriles with amines.
;
_journal_issue 11
_journal_name_full 'Dalton transactions (Cambridge, England : 2003)'
_journal_page_first 4484
_journal_page_last 4492
_journal_paper_doi 10.1039/d5dt00106d
_journal_volume 54
_journal_year 2025
_chemical_formula_moiety 'C19 H16 N4'
_chemical_formula_sum 'C19 H16 N4'
_chemical_formula_weight 300.36
_space_group_crystal_system triclinic
_space_group_IT_number 2
_space_group_name_Hall '-P 1'
_space_group_name_H-M_alt 'P -1'
_atom_sites_solution_hydrogens geom
_atom_sites_solution_primary dual
_audit_block_doi 10.5517/ccdc.csd.cc2m3cbg
_audit_creation_date 2024-01-10
_audit_creation_method
;
Olex2 1.5
(compiled 2023.08.24 svn.re1ec1418 for OlexSys, GUI svn.r6817)
;
_audit_update_record
;
2025-01-13 deposited with the CCDC.	2025-02-10 downloaded from the CCDC.
;
_cell_angle_alpha 74.158(3)
_cell_angle_beta 75.580(4)
_cell_angle_gamma 68.158(3)
_cell_formula_units_Z 4
_cell_length_a 10.9173(14)
_cell_length_b 11.7318(13)
_cell_length_c 13.9226(18)
_cell_measurement_reflns_used 3780
_cell_measurement_temperature 293.15
_cell_measurement_theta_max 26.175
_cell_measurement_theta_min 2.752
_cell_volume 1570.5(3)
_computing_cell_refinement 'SAINT v8.37A (Bruker, 2015)'
_computing_data_reduction 'SAINT v8.37A (Bruker, 2015)'
_computing_molecular_graphics 'Olex2 1.5 (Dolomanov et al., 2009)'
_computing_publication_material 'Olex2 1.5 (Dolomanov et al., 2009)'
_computing_structure_refinement 'SHELXL 2018/3 (Sheldrick, 2015)'
_computing_structure_solution 'SHELXT 2018/2 (Sheldrick, 2018)'
_diffrn_ambient_temperature 293.15
_diffrn_detector 'Bruker APEX2 area detector'
_diffrn_detector_area_resol_mean 7.9
_diffrn_detector_type 'CCD area detector'
_diffrn_measured_fraction_theta_full 0.998
_diffrn_measured_fraction_theta_max 0.997
_diffrn_measurement_device 'three-circle diffractometer'
_diffrn_measurement_device_type 'Bruker APEX-II CCD'
_diffrn_measurement_method '\f and \w scans'
_diffrn_radiation_monochromator 'mirror optics'
_diffrn_radiation_probe x-ray
_diffrn_radiation_type MoK\a
_diffrn_radiation_wavelength 0.71073
_diffrn_reflns_av_R_equivalents 0.1549
_diffrn_reflns_av_unetI/netI 0.0857
_diffrn_reflns_Laue_measured_fraction_full 0.998
_diffrn_reflns_Laue_measured_fraction_max 0.997
_diffrn_reflns_limit_h_max 14
_diffrn_reflns_limit_h_min -14
_diffrn_reflns_limit_k_max 13
_diffrn_reflns_limit_k_min -15
_diffrn_reflns_limit_l_max 18
_diffrn_reflns_limit_l_min -18
_diffrn_reflns_number 43568
_diffrn_reflns_point_group_measured_fraction_full 0.998
_diffrn_reflns_point_group_measured_fraction_max 0.997
_diffrn_reflns_theta_full 25.242
_diffrn_reflns_theta_max 27.497
_diffrn_reflns_theta_min 3.084
_diffrn_source 'microfocus sealed X-ray tube'
_diffrn_source_current 30.0
_diffrn_source_power 1.5
_diffrn_source_type 'Incoatec I\ms'
_diffrn_source_voltage 50.0
_diffrn_standards_number 0
_exptl_absorpt_coefficient_mu 0.078
_exptl_absorpt_correction_T_max 0.7456
_exptl_absorpt_correction_T_min 0.6426
_exptl_absorpt_correction_type multi-scan
_exptl_absorpt_process_details
'SADABS-2016/2 (Bruker,2016/2) was used for absorption correction. wR2(int) was 0.0878 before and 0.0649 after correction. The Ratio of minimum to maximum transmission is 0.8619. The \l/2 correction factor is Not present.'
_exptl_crystal_colour yellow
_exptl_crystal_colour_primary yellow
_exptl_crystal_density_diffrn 1.270
_exptl_crystal_description block
_exptl_crystal_F_000 632
_refine_diff_density_max 0.588
_refine_diff_density_min -0.259
_refine_diff_density_rms 0.047
_refine_ls_extinction_method none
_refine_ls_goodness_of_fit_ref 1.025
_refine_ls_hydrogen_treatment constr
_refine_ls_matrix_type full
_refine_ls_number_parameters 415
_refine_ls_number_reflns 7192
_refine_ls_number_restraints 0
_refine_ls_restrained_S_all 1.025
_refine_ls_R_factor_all 0.2050
_refine_ls_R_factor_gt 0.0878
_refine_ls_shift/su_max 0.002
_refine_ls_shift/su_mean 0.000
_refine_ls_structure_factor_coef Fsqd
_refine_ls_weighting_details 'w=1/[\s^2^(Fo^2^)+(0.1271P)^2^+0.4365P] where P=(Fo^2^+2Fc^2^)/3'
_refine_ls_weighting_scheme calc
_refine_ls_wR_factor_gt 0.2209
_refine_ls_wR_factor_ref 0.2894
_reflns_Friedel_coverage 0.000
_reflns_number_gt 2971
_reflns_number_total 7192
_reflns_threshold_expression 'I > 2\s(I)'
_cod_data_source_file d5dt00106d2.cif
_cod_data_source_block 4aaa
_cod_depositor_comments 'Adding full bibliography for 7717994--7718001.cif.'
_cod_database_code 7717997
_shelx_shelxl_version_number 2018/3
_shelx_space_group_comment
;
The symmetry employed for this shelxl refinement is uniquely defined
by the following loop, which should always be used as a source of
symmetry information in preference to the above space-group names.
They are only intended as comments.
;
_olex2_refinement_description
;
1. Fixed Uiso
 At 1.2 times of:
  All C(H) groups, All N(H) groups
2.a Ternary CH refined with riding coordinates:
 C8(H8), C00Y(H00Y)
2.b Aromatic/amide H refined with riding coordinates:
 N003(H003), N2(H2), N005(H005), N1(H1), C00I(H00I), C00K(H00K), C3(H3),
 C4(H4), C00N(H00N), C18(H18), C00P(H00P), C15(H15), C6(H6), C00T(H00T),
 C00U(H00U), C17(H17), C5(H5), C00X(H00X), C00Z(H00Z), C010(H010), C16(H16),
 C10(H10), C013(H013), C014(H014), C14(H14), C016(H016), C12(H12), C018(H018),
 C13(H13), C11(H11)
;
_olex2_submission_special_instructions 'No special instructions were received'

loop_
_space_group_symop_operation_xyz
'x, y, z'
'-x, -y, -z'

loop_
_atom_site_label
_atom_site_type_symbol
_atom_site_fract_x
_atom_site_fract_y
_atom_site_fract_z
_atom_site_U_iso_or_equiv
_atom_site_adp_type
_atom_site_occupancy
_atom_site_site_symmetry_order
_atom_site_calc_flag
_atom_site_refinement_flags_posn
_atom_site_refinement_flags_adp
_atom_site_refinement_flags_occupancy
_atom_site_disorder_assembly
_atom_site_disorder_group
N001 N 0.1479(3) 1.0329(3) 0.3781(2) 0.0510(8) Uani 1 1 d . . . . .
N4 N 0.4053(3) 0.5246(3) 0.1321(2) 0.0507(8) Uani 1 1 d . . . . .
N003 N 0.2310(3) 0.8179(3) 0.3709(2) 0.0566(9) Uani 1 1 d . . . . .
H003 H 0.258055 0.796154 0.428254 0.068 Uiso 1 1 calc R U . . .
N2 N 0.2284(3) 0.2574(3) 0.2698(3) 0.0604(9) Uani 1 1 d . . . . .
H2 H 0.211524 0.205440 0.324103 0.072 Uiso 1 1 calc R U . . .
N005 N 0.2893(3) 0.7543(3) 0.2165(2) 0.0612(9) Uani 1 1 d . . . . .
H005 H 0.354600 0.701792 0.185524 0.073 Uiso 1 1 calc R U . . .
N1 N 0.4148(3) 0.3125(3) 0.1762(3) 0.0612(9) Uani 1 1 d . . . . .
H1 H 0.500075 0.285680 0.173936 0.073 Uiso 1 1 calc R U . . .
N3 N 0.6288(4) 0.3793(3) 0.1287(3) 0.0651(9) Uani 1 1 d . . . . .
N008 N 0.2076(4) 0.8983(3) 0.5357(3) 0.0657(9) Uani 1 1 d . . . . .
C009 C 0.1816(3) 0.9404(3) 0.3303(3) 0.0485(9) Uani 1 1 d . . . . .
C00A C 0.1694(4) 0.9696(3) 0.2227(3) 0.0500(9) Uani 1 1 d . . . . .
C19 C 0.5419(4) 0.4977(3) 0.1141(3) 0.0556(10) Uani 1 1 d . . . . .
C00C C 0.2291(4) 0.8740(3) 0.1669(3) 0.0512(9) Uani 1 1 d . . . . .
C00D C 0.1589(4) 1.0128(4) 0.4790(3) 0.0536(10) Uani 1 1 d . . . . .
C1 C 0.3488(4) 0.4366(3) 0.1622(3) 0.0542(10) Uani 1 1 d . . . . .
C7 C 0.1456(4) 0.3800(3) 0.2495(3) 0.0564(10) Uani 1 1 d . . . . .
C2 C 0.2025(4) 0.4719(3) 0.1903(3) 0.0543(10) Uani 1 1 d . . . . .
C00H C 0.3186(4) 0.5930(3) 0.3687(3) 0.0571(10) Uani 1 1 d . . . . .
C00I C 0.1052(4) 1.0910(3) 0.1716(3) 0.0583(10) Uani 1 1 d . . . . .
H00I H 0.061976 1.154898 0.207894 0.070 Uiso 1 1 calc R U . . .
C9 C 0.4363(4) 0.0910(3) 0.2298(4) 0.0628(11) Uani 1 1 d . . . . .
C00K C 0.1049(4) 1.1172(4) 0.0694(3) 0.0672(12) Uani 1 1 d . . . . .
H00K H 0.064046 1.198490 0.036603 0.081 Uiso 1 1 calc R U . . .
C3 C 0.1164(4) 0.5964(3) 0.1663(3) 0.0631(11) Uani 1 1 d . . . . .
H3 H 0.151084 0.657631 0.124249 0.076 Uiso 1 1 calc R U . . .
C4 C -0.0186(5) 0.6280(4) 0.2046(4) 0.0735(13) Uani 1 1 d . . . . .
H4 H -0.074368 0.710349 0.189017 0.088 Uiso 1 1 calc R U . . .
C00N C 0.1170(4) 1.1191(4) 0.5222(4) 0.0694(12) Uani 1 1 d . . . . .
H00N H 0.082826 1.198502 0.483391 0.083 Uiso 1 1 calc R U . . .
C18 C 0.5915(5) 0.5985(4) 0.0824(3) 0.0674(12) Uani 1 1 d . . . . .
H18 H 0.532758 0.680103 0.070072 0.081 Uiso 1 1 calc R U . . .
C00P C 0.1656(5) 1.0221(4) 0.0155(3) 0.0753(13) Uani 1 1 d . . . . .
H00P H 0.163598 1.039159 -0.053437 0.090 Uiso 1 1 calc R U . . .
C15 C 0.7604(5) 0.3619(5) 0.1141(4) 0.0747(13) Uani 1 1 d . . . . .
H15 H 0.818960 0.280005 0.124024 0.090 Uiso 1 1 calc R U . . .
C6 C 0.0094(4) 0.4154(4) 0.2890(4) 0.0718(12) Uani 1 1 d . . . . .
H6 H -0.027435 0.355863 0.331439 0.086 Uiso 1 1 calc R U . . .
C8 C 0.3435(4) 0.2223(3) 0.1952(4) 0.0665(12) Uani 1 1 d . . . . .
H8 H 0.315289 0.226067 0.132595 0.080 Uiso 1 1 calc R U . . .
C00T C 0.2288(5) 0.9026(4) 0.0631(3) 0.0741(13) Uani 1 1 d . . . . .
H00T H 0.272077 0.839998 0.025587 0.089 Uiso 1 1 calc R U . . .
C00U C 0.1261(5) 1.1063(5) 0.6204(4) 0.0816(14) Uani 1 1 d . . . . .
H00U H 0.099264 1.176646 0.648925 0.098 Uiso 1 1 calc R U . . .
C17 C 0.7264(5) 0.5775(5) 0.0694(4) 0.0816(14) Uani 1 1 d . . . . .
H17 H 0.758930 0.644690 0.049861 0.098 Uiso 1 1 calc R U . . .
C5 C -0.0703(5) 0.5376(5) 0.2656(4) 0.0810(14) Uani 1 1 d . . . . .
H5 H -0.161293 0.559594 0.291514 0.097 Uiso 1 1 calc R U . . .
C00X C 0.2128(5) 0.8890(5) 0.6320(4) 0.0813(14) Uani 1 1 d . . . . .
H00X H 0.244085 0.809207 0.670902 0.098 Uiso 1 1 calc R U . . .
C00Y C 0.2399(5) 0.7211(4) 0.3199(3) 0.0774(14) Uani 1 1 d . . . . .
H00Y H 0.148648 0.721361 0.325033 0.093 Uiso 1 1 calc R U . . .
C00Z C 0.1755(5) 0.9885(6) 0.6773(4) 0.0859(15) Uani 1 1 d . . . . .
H00Z H 0.183107 0.977248 0.744560 0.103 Uiso 1 1 calc R U . . .
C010 C 0.4558(5) 0.5560(5) 0.3583(4) 0.0802(14) Uani 1 1 d . . . . .
H010 H 0.499250 0.613854 0.323907 0.096 Uiso 1 1 calc R U . . .
C16 C 0.8132(5) 0.4568(5) 0.0855(4) 0.0830(14) Uani 1 1 d . . . . .
H16 H 0.904988 0.440525 0.077161 0.100 Uiso 1 1 calc R U . . .
C10 C 0.4686(5) 0.0498(5) 0.3237(4) 0.0842(14) Uani 1 1 d . . . . .
H10 H 0.434208 0.104557 0.368488 0.101 Uiso 1 1 calc R U . . .
C013 C 0.4651(7) 0.3526(5) 0.4444(4) 0.0970(17) Uani 1 1 d . . . . .
H013 H 0.516458 0.270715 0.468356 0.116 Uiso 1 1 calc R U . . .
C014 C 0.2536(6) 0.5059(5) 0.4189(4) 0.0922(16) Uani 1 1 d . . . . .
H014 H 0.161085 0.528586 0.426459 0.111 Uiso 1 1 calc R U . . .
C14 C 0.4837(5) 0.0121(5) 0.1630(4) 0.0921(16) Uani 1 1 d . . . . .
H14 H 0.461194 0.038346 0.098494 0.111 Uiso 1 1 calc R U . . .
C016 C 0.5290(6) 0.4383(5) 0.3966(4) 0.0963(17) Uani 1 1 d . . . . .
H016 H 0.621307 0.415831 0.390527 0.116 Uiso 1 1 calc R U . . .
C12 C 0.5943(6) -0.1450(5) 0.2940(6) 0.105(2) Uani 1 1 d . . . . .
H12 H 0.646322 -0.226361 0.318539 0.127 Uiso 1 1 calc R U . . .
C018 C 0.3315(7) 0.3810(5) 0.4586(4) 0.0943(17) Uani 1 1 d . . . . .
H018 H 0.290904 0.320956 0.493299 0.113 Uiso 1 1 calc R U . . .
C13 C 0.5718(6) -0.1162(6) 0.1967(7) 0.115(2) Uani 1 1 d . . . . .
H13 H 0.609634 -0.173922 0.154384 0.138 Uiso 1 1 calc R U . . .
C11 C 0.5477(6) -0.0660(5) 0.3547(5) 0.1056(19) Uani 1 1 d . . . . .
H11 H 0.569563 -0.090324 0.419347 0.127 Uiso 1 1 calc R U . . .

loop_
_atom_site_aniso_label
_atom_site_aniso_U_11
_atom_site_aniso_U_22
_atom_site_aniso_U_33
_atom_site_aniso_U_23
_atom_site_aniso_U_13
_atom_site_aniso_U_12
N001 0.0499(18) 0.0474(17) 0.055(2) -0.0157(14) -0.0014(15) -0.0162(14)
N4 0.062(2) 0.0398(16) 0.0493(19) -0.0081(13) -0.0107(15) -0.0145(15)
N003 0.078(2) 0.0422(17) 0.0474(19) -0.0097(14) -0.0127(16) -0.0151(15)
N2 0.055(2) 0.0467(18) 0.068(2) -0.0065(15) -0.0026(17) -0.0122(15)
N005 0.081(2) 0.0437(18) 0.048(2) -0.0095(14) -0.0070(17) -0.0101(16)
N1 0.058(2) 0.0347(16) 0.081(2) -0.0080(15) -0.0028(17) -0.0115(14)
N3 0.067(2) 0.059(2) 0.061(2) -0.0057(16) -0.0042(18) -0.0203(18)
N008 0.076(2) 0.066(2) 0.053(2) -0.0157(17) -0.0077(18) -0.0214(18)
C009 0.046(2) 0.045(2) 0.051(2) -0.0089(17) -0.0044(17) -0.0144(16)
C00A 0.048(2) 0.045(2) 0.056(2) -0.0124(17) -0.0079(18) -0.0132(16)
C19 0.078(3) 0.046(2) 0.040(2) -0.0086(16) -0.0048(19) -0.020(2)
C00C 0.056(2) 0.044(2) 0.050(2) -0.0081(17) -0.0073(18) -0.0148(17)
C00D 0.042(2) 0.064(2) 0.059(3) -0.021(2) 0.0028(18) -0.0233(18)
C1 0.063(3) 0.044(2) 0.050(2) -0.0101(17) -0.0096(19) -0.0091(18)
C7 0.055(2) 0.049(2) 0.067(3) -0.0183(19) -0.016(2) -0.0087(18)
C2 0.060(2) 0.042(2) 0.060(2) -0.0156(18) -0.0174(19) -0.0080(17)
C00H 0.073(3) 0.045(2) 0.050(2) -0.0104(17) -0.013(2) -0.014(2)
C00I 0.055(2) 0.047(2) 0.067(3) -0.0121(19) -0.010(2) -0.0093(17)
C9 0.055(2) 0.037(2) 0.089(3) -0.011(2) -0.001(2) -0.0148(17)
C00K 0.068(3) 0.057(2) 0.069(3) 0.001(2) -0.021(2) -0.014(2)
C3 0.075(3) 0.046(2) 0.069(3) -0.0133(19) -0.023(2) -0.013(2)
C4 0.067(3) 0.058(3) 0.090(4) -0.027(3) -0.032(3) 0.006(2)
C00N 0.065(3) 0.067(3) 0.080(3) -0.034(2) -0.002(2) -0.018(2)
C18 0.087(3) 0.058(2) 0.060(3) -0.014(2) -0.004(2) -0.030(2)
C00P 0.098(4) 0.066(3) 0.053(3) -0.003(2) -0.021(3) -0.018(2)
C15 0.068(3) 0.074(3) 0.075(3) -0.008(2) -0.006(2) -0.023(2)
C6 0.054(3) 0.069(3) 0.089(3) -0.021(2) -0.010(2) -0.014(2)
C8 0.070(3) 0.047(2) 0.077(3) -0.013(2) -0.006(2) -0.016(2)
C00T 0.105(4) 0.060(3) 0.053(3) -0.014(2) -0.013(2) -0.019(2)
C00U 0.082(3) 0.100(4) 0.078(4) -0.052(3) 0.001(3) -0.031(3)
C17 0.094(4) 0.087(3) 0.079(3) -0.026(3) 0.010(3) -0.056(3)
C5 0.052(3) 0.075(3) 0.103(4) -0.028(3) -0.016(3) 0.004(2)
C00X 0.096(4) 0.087(3) 0.057(3) -0.017(2) -0.009(3) -0.026(3)
C00Y 0.112(4) 0.050(2) 0.063(3) -0.012(2) -0.019(3) -0.016(2)
C00Z 0.090(4) 0.117(4) 0.063(3) -0.035(3) -0.005(3) -0.039(3)
C010 0.086(4) 0.079(3) 0.071(3) -0.017(3) -0.016(3) -0.019(3)
C16 0.074(3) 0.097(4) 0.082(4) -0.022(3) -0.004(3) -0.034(3)
C10 0.074(3) 0.078(3) 0.094(4) -0.011(3) -0.022(3) -0.016(3)
C013 0.126(5) 0.057(3) 0.097(4) -0.004(3) -0.029(4) -0.019(3)
C014 0.099(4) 0.100(4) 0.082(4) -0.016(3) -0.015(3) -0.039(3)
C14 0.084(4) 0.088(4) 0.098(4) -0.030(3) -0.004(3) -0.021(3)
C016 0.106(4) 0.080(4) 0.095(4) -0.012(3) -0.024(3) -0.020(3)
C12 0.083(4) 0.057(3) 0.162(7) -0.009(4) -0.019(4) -0.017(3)
C018 0.116(5) 0.063(3) 0.096(4) 0.009(3) -0.035(4) -0.027(3)
C13 0.084(4) 0.087(4) 0.185(7) -0.086(5) 0.026(4) -0.029(3)
C11 0.088(4) 0.073(4) 0.134(6) 0.004(4) -0.025(4) -0.016(3)

loop_
_atom_type_symbol
_atom_type_description
_atom_type_scat_dispersion_real
_atom_type_scat_dispersion_imag
_atom_type_scat_source
C C 0.0033 0.0016 'International Tables Vol C Tables 4.2.6.8 and 6.1.1.4'
H H 0.0000 0.0000 'International Tables Vol C Tables 4.2.6.8 and 6.1.1.4'
N N 0.0061 0.0033 'International Tables Vol C Tables 4.2.6.8 and 6.1.1.4'

loop_
_geom_angle_atom_site_label_1
_geom_angle_atom_site_label_2
_geom_angle_atom_site_label_3
_geom_angle
_geom_angle_site_symmetry_1
_geom_angle_site_symmetry_3
_geom_angle_publ_flag
C009 N001 C00D 122.4(3) . . ?
C1 N4 C19 122.4(3) . . ?
C009 N003 H003 119.3 . . ?
C009 N003 C00Y 121.5(3) . . ?
C00Y N003 H003 119.3 . . ?
C7 N2 H2 122.1 . . ?
C7 N2 C8 115.8(3) . . ?
C8 N2 H2 122.1 . . ?
C00C N005 H005 121.3 . . ?
C00C N005 C00Y 117.4(3) . . ?
C00Y N005 H005 121.3 . . ?
C1 N1 H1 119.5 . . ?
C1 N1 C8 121.0(3) . . ?
C8 N1 H1 119.5 . . ?
C15 N3 C19 119.0(4) . . ?
C00X N008 C00D 118.7(4) . . ?
N001 C009 N003 125.3(4) . . ?
N001 C009 C00A 119.1(3) . . ?
N003 C009 C00A 115.5(3) . . ?
C00C C00A C009 119.0(3) . . ?
C00C C00A C00I 118.1(4) . . ?
C00I C00A C009 122.9(3) . . ?
N4 C19 C18 117.7(4) . . ?
N3 C19 N4 123.0(4) . . ?
N3 C19 C18 119.2(4) . . ?
N005 C00C C00A 118.6(3) . . ?
N005 C00C C00T 121.8(3) . . ?
C00T C00C C00A 119.6(3) . . ?
N001 C00D C00N 117.1(4) . . ?
N008 C00D N001 123.4(3) . . ?
N008 C00D C00N 119.6(4) . . ?
N4 C1 N1 125.2(4) . . ?
N4 C1 C2 119.4(3) . . ?
N1 C1 C2 115.2(4) . . ?
N2 C7 C2 118.5(4) . . ?
N2 C7 C6 121.8(4) . . ?
C6 C7 C2 119.6(4) . . ?
C7 C2 C1 118.9(3) . . ?
C7 C2 C3 118.2(4) . . ?
C3 C2 C1 122.7(4) . . ?
C010 C00H C00Y 121.2(4) . . ?
C010 C00H C014 119.0(4) . . ?
C014 C00H C00Y 119.6(5) . . ?
C00A C00I H00I 119.3 . . ?
C00K C00I C00A 121.4(4) . . ?
C00K C00I H00I 119.3 . . ?
C10 C9 C8 122.6(4) . . ?
C10 C9 C14 119.9(4) . . ?
C14 C9 C8 117.4(5) . . ?
C00I C00K H00K 120.2 . . ?
C00I C00K C00P 119.6(4) . . ?
C00P C00K H00K 120.2 . . ?
C2 C3 H3 119.7 . . ?
C4 C3 C2 120.7(4) . . ?
C4 C3 H3 119.7 . . ?
C3 C4 H4 120.1 . . ?
C5 C4 C3 119.8(4) . . ?
C5 C4 H4 120.1 . . ?
C00D C00N H00N 119.9 . . ?
C00U C00N C00D 120.2(5) . . ?
C00U C00N H00N 119.9 . . ?
C19 C18 H18 119.9 . . ?
C17 C18 C19 120.3(4) . . ?
C17 C18 H18 119.9 . . ?
C00K C00P H00P 119.8 . . ?
C00T C00P C00K 120.4(4) . . ?
C00T C00P H00P 119.8 . . ?
N3 C15 H15 118.0 . . ?
N3 C15 C16 124.0(5) . . ?
C16 C15 H15 118.0 . . ?
C7 C6 H6 119.9 . . ?
C5 C6 C7 120.3(5) . . ?
C5 C6 H6 119.9 . . ?
N2 C8 N1 107.8(3) . . ?
N2 C8 C9 111.8(4) . . ?
N2 C8 H8 109.3 . . ?
N1 C8 C9 109.4(3) . . ?
N1 C8 H8 109.3 . . ?
C9 C8 H8 109.3 . . ?
C00C C00T H00T 119.6 . . ?
C00P C00T C00C 120.8(4) . . ?
C00P C00T H00T 119.6 . . ?
C00N C00U H00U 120.3 . . ?
C00N C00U C00Z 119.4(4) . . ?
C00Z C00U H00U 120.3 . . ?
C18 C17 H17 120.1 . . ?
C18 C17 C16 119.8(5) . . ?
C16 C17 H17 120.1 . . ?
C4 C5 H5 119.4 . . ?
C6 C5 C4 121.3(5) . . ?
C6 C5 H5 119.4 . . ?
N008 C00X H00X 117.8 . . ?
N008 C00X C00Z 124.3(5) . . ?
C00Z C00X H00X 117.8 . . ?
N003 C00Y C00H 112.5(4) . . ?
N003 C00Y H00Y 107.3 . . ?
N005 C00Y N003 108.7(4) . . ?
N005 C00Y C00H 113.3(4) . . ?
N005 C00Y H00Y 107.3 . . ?
C00H C00Y H00Y 107.3 . . ?
C00U C00Z H00Z 121.1 . . ?
C00X C00Z C00U 117.8(5) . . ?
C00X C00Z H00Z 121.1 . . ?
C00H C010 H010 119.0 . . ?
C016 C010 C00H 122.0(5) . . ?
C016 C010 H010 119.0 . . ?
C15 C16 C17 117.7(5) . . ?
C15 C16 H16 121.1 . . ?
C17 C16 H16 121.1 . . ?
C9 C10 H10 118.7 . . ?
C11 C10 C9 122.6(5) . . ?
C11 C10 H10 118.7 . . ?
C016 C013 H013 118.5 . . ?
C018 C013 H013 118.5 . . ?
C018 C013 C016 123.1(5) . . ?
C00H C014 H014 120.5 . . ?
C00H C014 C018 118.9(5) . . ?
C018 C014 H014 120.5 . . ?
C9 C14 H14 121.1 . . ?
C9 C14 C13 117.7(5) . . ?
C13 C14 H14 121.1 . . ?
C010 C016 C013 118.8(6) . . ?
C010 C016 H016 120.6 . . ?
C013 C016 H016 120.6 . . ?
C13 C12 H12 117.9 . . ?
C11 C12 H12 117.9 . . ?
C11 C12 C13 124.2(6) . . ?
C013 C018 C014 118.1(5) . . ?
C013 C018 H018 120.9 . . ?
C014 C018 H018 120.9 . . ?
C14 C13 H13 122.1 . . ?
C12 C13 C14 115.8(5) . . ?
C12 C13 H13 122.1 . . ?
C10 C11 H11 120.2 . . ?
C12 C11 C10 119.7(7) . . ?
C12 C11 H11 120.2 . . ?

loop_
_geom_bond_atom_site_label_1
_geom_bond_atom_site_label_2
_geom_bond_distance
_geom_bond_site_symmetry_2
_geom_bond_publ_flag
N001 C009 1.316(4) . ?
N001 C00D 1.388(5) . ?
N4 C19 1.375(5) . ?
N4 C1 1.315(5) . ?
N003 H003 0.8600 . ?
N003 C009 1.344(4) . ?
N003 C00Y 1.459(5) . ?
N2 H2 0.8600 . ?
N2 C7 1.380(4) . ?
N2 C8 1.423(5) . ?
N005 H005 0.8600 . ?
N005 C00C 1.375(4) . ?
N005 C00Y 1.406(5) . ?
N1 H1 0.8600 . ?
N1 C1 1.346(4) . ?
N1 C8 1.467(5) . ?
N3 C19 1.353(5) . ?
N3 C15 1.344(5) . ?
N008 C00D 1.345(5) . ?
N008 C00X 1.329(5) . ?
C009 C00A 1.471(5) . ?
C00A C00C 1.402(5) . ?
C00A C00I 1.406(5) . ?
C19 C18 1.400(6) . ?
C00C C00T 1.392(5) . ?
C00D C00N 1.405(5) . ?
C1 C2 1.470(5) . ?
C7 C2 1.409(6) . ?
C7 C6 1.394(5) . ?
C2 C3 1.413(5) . ?
C00H C00Y 1.493(5) . ?
C00H C010 1.377(6) . ?
C00H C014 1.393(6) . ?
C00I H00I 0.9300 . ?
C00I C00K 1.372(6) . ?
C9 C8 1.518(5) . ?
C9 C10 1.351(6) . ?
C9 C14 1.365(6) . ?
C00K H00K 0.9300 . ?
C00K C00P 1.380(6) . ?
C3 H3 0.9300 . ?
C3 C4 1.380(6) . ?
C4 H4 0.9300 . ?
C4 C5 1.371(7) . ?
C00N H00N 0.9300 . ?
C00N C00U 1.360(6) . ?
C18 H18 0.9300 . ?
C18 C17 1.373(6) . ?
C00P H00P 0.9300 . ?
C00P C00T 1.371(6) . ?
C15 H15 0.9300 . ?
C15 C16 1.361(6) . ?
C6 H6 0.9300 . ?
C6 C5 1.369(6) . ?
C8 H8 0.9800 . ?
C00T H00T 0.9300 . ?
C00U H00U 0.9300 . ?
C00U C00Z 1.374(7) . ?
C17 H17 0.9300 . ?
C17 C16 1.374(7) . ?
C5 H5 0.9300 . ?
C00X H00X 0.9300 . ?
C00X C00Z 1.359(6) . ?
C00Y H00Y 0.9800 . ?
C00Z H00Z 0.9300 . ?
C010 H010 0.9300 . ?
C010 C016 1.349(6) . ?
C16 H16 0.9300 . ?
C10 H10 0.9300 . ?
C10 C11 1.330(6) . ?
C013 H013 0.9300 . ?
C013 C016 1.365(8) . ?
C013 C018 1.345(7) . ?
C014 H014 0.9300 . ?
C014 C018 1.428(7) . ?
C14 H14 0.9300 . ?
C14 C13 1.474(8) . ?
C016 H016 0.9300 . ?
C12 H12 0.9300 . ?
C12 C13 1.365(9) . ?
C12 C11 1.302(8) . ?
C018 H018 0.9300 . ?
C13 H13 0.9300 . ?
C11 H11 0.9300 . ?

loop_
_geom_torsion_atom_site_label_1
_geom_torsion_atom_site_label_2
_geom_torsion_atom_site_label_3
_geom_torsion_atom_site_label_4
_geom_torsion
_geom_torsion_site_symmetry_1
_geom_torsion_site_symmetry_2
_geom_torsion_site_symmetry_3
_geom_torsion_site_symmetry_4
_geom_torsion_publ_flag
N001 C009 C00A C00C 167.6(3) . . . . ?
N001 C009 C00A C00I -9.6(6) . . . . ?
N001 C00D C00N C00U -179.4(4) . . . . ?
N4 C19 C18 C17 175.8(4) . . . . ?
N4 C1 C2 C7 -161.4(3) . . . . ?
N4 C1 C2 C3 14.2(6) . . . . ?
N003 C009 C00A C00C -10.5(5) . . . . ?
N003 C009 C00A C00I 172.2(4) . . . . ?
N2 C7 C2 C1 -6.8(5) . . . . ?
N2 C7 C2 C3 177.4(3) . . . . ?
N2 C7 C6 C5 -178.6(4) . . . . ?
N005 C00C C00T C00P 178.5(4) . . . . ?
N1 C1 C2 C7 14.5(5) . . . . ?
N1 C1 C2 C3 -169.9(4) . . . . ?
N3 C19 C18 C17 -2.0(6) . . . . ?
N3 C15 C16 C17 -1.0(8) . . . . ?
N008 C00D C00N C00U 0.3(6) . . . . ?
N008 C00X C00Z C00U 1.6(8) . . . . ?
C009 N001 C00D N008 1.7(6) . . . . ?
C009 N001 C00D C00N -178.6(4) . . . . ?
C009 N003 C00Y N005 43.8(5) . . . . ?
C009 N003 C00Y C00H 170.2(4) . . . . ?
C009 C00A C00C N005 4.2(5) . . . . ?
C009 C00A C00C C00T -174.2(4) . . . . ?
C009 C00A C00I C00K 174.7(4) . . . . ?
C00A C00C C00T C00P -3.1(7) . . . . ?
C00A C00I C00K C00P 1.8(7) . . . . ?
C19 N4 C1 N1 -1.9(6) . . . . ?
C19 N4 C1 C2 173.6(3) . . . . ?
C19 N3 C15 C16 0.4(7) . . . . ?
C19 C18 C17 C16 1.4(7) . . . . ?
C00C N005 C00Y N003 -49.5(5) . . . . ?
C00C N005 C00Y C00H -175.5(4) . . . . ?
C00C C00A C00I C00K -2.6(6) . . . . ?
C00D N001 C009 N003 -0.8(6) . . . . ?
C00D N001 C009 C00A -178.8(3) . . . . ?
C00D N008 C00X C00Z -2.0(7) . . . . ?
C00D C00N C00U C00Z -0.6(7) . . . . ?
C1 N4 C19 N3 -2.2(6) . . . . ?
C1 N4 C19 C18 -179.9(4) . . . . ?
C1 N1 C8 N2 -46.3(5) . . . . ?
C1 N1 C8 C9 -168.1(4) . . . . ?
C1 C2 C3 C4 -172.1(4) . . . . ?
C7 N2 C8 N1 53.0(5) . . . . ?
C7 N2 C8 C9 173.3(3) . . . . ?
C7 C2 C3 C4 3.5(6) . . . . ?
C7 C6 C5 C4 -1.1(7) . . . . ?
C2 C7 C6 C5 3.9(6) . . . . ?
C2 C3 C4 C5 -0.8(7) . . . . ?
C00H C010 C016 C013 1.9(8) . . . . ?
C00H C014 C018 C013 -0.9(8) . . . . ?
C00I C00A C00C N005 -178.4(4) . . . . ?
C00I C00A C00C C00T 3.2(6) . . . . ?
C00I C00K C00P C00T -1.6(7) . . . . ?
C9 C10 C11 C12 -1.6(9) . . . . ?
C9 C14 C13 C12 1.9(8) . . . . ?
C00K C00P C00T C00C 2.3(8) . . . . ?
C3 C4 C5 C6 -0.5(7) . . . . ?
C00N C00U C00Z C00X -0.2(8) . . . . ?
C18 C17 C16 C15 0.0(7) . . . . ?
C15 N3 C19 N4 -176.7(4) . . . . ?
C15 N3 C19 C18 1.1(6) . . . . ?
C6 C7 C2 C1 170.8(4) . . . . ?
C6 C7 C2 C3 -5.0(6) . . . . ?
C8 N2 C7 C2 -29.1(5) . . . . ?
C8 N2 C7 C6 153.3(4) . . . . ?
C8 N1 C1 N4 -170.8(4) . . . . ?
C8 N1 C1 C2 13.5(5) . . . . ?
C8 C9 C10 C11 178.6(5) . . . . ?
C8 C9 C14 C13 -178.9(4) . . . . ?
C00X N008 C00D N001 -179.4(4) . . . . ?
C00X N008 C00D C00N 1.0(6) . . . . ?
C00Y N003 C009 N001 167.2(4) . . . . ?
C00Y N003 C009 C00A -14.7(5) . . . . ?
C00Y N005 C00C C00A 28.0(6) . . . . ?
C00Y N005 C00C C00T -153.6(4) . . . . ?
C00Y C00H C010 C016 -175.8(4) . . . . ?
C00Y C00H C014 C018 175.3(4) . . . . ?
C010 C00H C00Y N003 -73.7(5) . . . . ?
C010 C00H C00Y N005 50.2(6) . . . . ?
C010 C00H C014 C018 0.4(7) . . . . ?
C10 C9 C8 N2 -44.6(6) . . . . ?
C10 C9 C8 N1 74.8(5) . . . . ?
C10 C9 C14 C13 -1.2(7) . . . . ?
C014 C00H C00Y N003 111.5(5) . . . . ?
C014 C00H C00Y N005 -124.6(5) . . . . ?
C014 C00H C010 C016 -1.0(7) . . . . ?
C14 C9 C8 N2 133.1(4) . . . . ?
C14 C9 C8 N1 -107.5(5) . . . . ?
C14 C9 C10 C11 1.0(8) . . . . ?
C016 C013 C018 C014 1.9(9) . . . . ?
C018 C013 C016 C010 -2.5(9) . . . . ?
C13 C12 C11 C10 2.6(10) . . . . ?
C11 C12 C13 C14 -2.7(10) . . . . ?
